data_8104372
loop_
_publ_author_name
'Gebert, W.'

_publ_section_title
;
 Die Kristallstruktur von Ba13 Al22 Si10 O66
;
_journal_name_full
;
Zeitschrift fuer Kristallographie, Kristallgeometrie, Kristallphysik, 
Kristallchemie (-144,1977)
;
_journal_page_first 437
_journal_page_last 452
_journal_volume 135
_journal_year 1972
_chemical_formula_sum 'Al22 Ba12.6666 O66 Si10'
_chemical_name_systematic 'Ba13 Al22 Si10 O66'
_space_group_IT_number 173
_symmetry_space_group_name_Hall 'P 6c'
_symmetry_space_group_name_H-M 'P 63'
_cell_angle_alpha 90
_cell_angle_beta 90
_cell_angle_gamma 120
_cell_formula_units_Z 1
_cell_length_a 9.955
_cell_length_b 9.955
_cell_length_c 18.59
_cell_volume 1595.484
_citation_journal_id_ASTM ZEKGAX
_cod_data_source_file Gebert_ZEKGAX_1972_1326.cif
_cod_data_source_block Al22Ba12.6666O66Si10
_cod_database_code 8104372

loop_
_symmetry_equiv_pos_as_xyz
x,y,z
x-y,x,z+1/2
-y,x-y,z
-x,-y,z+1/2
-x+y,-x,z
y,-x+y,z+1/2

loop_
_atom_site_label
_atom_site_type_symbol
_atom_site_fract_x
_atom_site_fract_y
_atom_site_fract_z
_atom_site_occupancy
_atom_site_U_iso_or_equiv
Si2 Si+4 0.0839 0.3142 0.1299 1 0.0
Si1 Si+4 0.6667 0.3333 0.4249 1 0.0
Al3 Al+3 0 0 0.3955 1 0.0
O2 O-2 0.191 0.074 0.423 1 0.0
O9 O-2 0.6666 0.3333 0.048 1 0.0
O1 O-2 0.169 0.496 0.345 1 0.0
O12 O-2 0.36 0.387 0.272 1 0.0
O4 O-2 0.686 0.189 0.166 1 0.0
O3 O-2 0.492 0.225 0.454 1 0.0
Si3 Si+4 0.6667 0.3333 0.1355 1 0.0
O10 O-2 0.6667 0.3333 0.336 1 0.0
Al1 Al+3 0.4164 0.4278 0.1825 1 0.0
O6 O-2 0.167 0.006 0.181 1 0.0
O13 O-2 0 0 0.298 1 0.0
O11 O-2 0.275 0.374 0.121 1 0.0
Al5 Al+3 0.3431 0.492 0.3424 1 0.0
Al2 Al+3 0.3259 0.2459 0.4631 1 0.0
O5 O-2 0.066 0.445 0.175 1 0.0
Ba1 Ba+2 0.6881 0.0944 0 1 0.0
O7 O-2 0.354 0.413 0.422 1 0.0
Ba2 Ba+2 0.8835 0.2547 0.2913 1 0.0
Ba3 Ba+2 0.3333 0.6667 0.0941 0.3333 0.0
O8 O-2 0.72 0.723 0.048 1 0.0
Al4 Al+3 0 0 0.2089 1 0.0
